data_4120934
loop_
_publ_author_name
'Xingtang Rao'
'Tao Song'
'Junkuo Gao'
'Yuanjing Cui'
'Yu Yang'
'Chuande Wu'
'Banglin Chen'
'Guodong Qian'

_publ_section_title
;
 A Highly Sensitive Mixed Lanthanide Metal-Organic Framework
 Self-Calibrated Luminescent Thermometer
;
_journal_name_full 'Journal of the American Chemical Society'
_journal_page_first 15559
_journal_page_last 15564
_journal_paper_doi 10.1021/ja407219k
_journal_volume 135
_journal_year 2013
_chemical_formula_sum 'C26 H20 N2 O10.5 Tb'
_chemical_formula_weight 687.36
_chemical_name_systematic
;
 ?
;
_space_group_crystal_system orthorhombic
_space_group_IT_number 32
_space_group_name_Hall 'P 2 -2ab'
_space_group_name_H-M_alt 'P b a 2'
_symmetry_space_group_name_Hall 'P 2 -2ab'
_symmetry_space_group_name_H-M 'P b a 2'
_atom_sites_solution_hydrogens mixed
_atom_sites_solution_primary direct
_atom_sites_solution_secondary difmap
_audit_creation_method SHELXL-2013
_cell_angle_alpha 90
_cell_angle_beta 90
_cell_angle_gamma 90
_cell_formula_units_Z 4
_cell_length_a 31.8047(9)
_cell_length_b 7.4805(3)
_cell_length_c 9.8565(3)
_cell_measurement_reflns_used 14264
_cell_measurement_temperature 293(2)
_cell_measurement_theta_max 26.37
_cell_measurement_theta_min 3.01
_cell_volume 2345.01(14)
_computing_cell_refinement 'CrysAlisPro (Oxford Diffraction Ltd., 2010)'
_computing_data_collection 'CrysAlisPro (Oxford Diffraction Ltd., 2010)'
_computing_data_reduction 'CrysAlisPro (Oxford Diffraction Ltd., 2010)'
_computing_structure_refinement 'SHELXL-2013 (Sheldrick, 2013)'
_computing_structure_solution 'SHELXL-2013 (Sheldrick, 2013)'
_diffrn_ambient_temperature 293(2)
_diffrn_detector_area_resol_mean 10.3592
_diffrn_measured_fraction_theta_full 0.998
_diffrn_measured_fraction_theta_max 0.998
_diffrn_measurement_device_type 'Xcalibur, Atlas, Gemini ultra'
_diffrn_measurement_method '\w scans'
_diffrn_radiation_type MoK\a
_diffrn_radiation_wavelength 0.71073
_diffrn_reflns_av_R_equivalents 0.0397
_diffrn_reflns_av_unetI/netI 0.0385
_diffrn_reflns_Laue_measured_fraction_full 0.998
_diffrn_reflns_Laue_measured_fraction_max 0.998
_diffrn_reflns_limit_h_max 38
_diffrn_reflns_limit_h_min -39
_diffrn_reflns_limit_k_max 9
_diffrn_reflns_limit_k_min -7
_diffrn_reflns_limit_l_max 12
_diffrn_reflns_limit_l_min -12
_diffrn_reflns_number 14264
_diffrn_reflns_point_group_measured_fraction_full 0.975
_diffrn_reflns_point_group_measured_fraction_max 0.969
_diffrn_reflns_theta_full 25.242
_diffrn_reflns_theta_max 26.373
_diffrn_reflns_theta_min 3.009
_diffrn_source 'fine-focus sealed tube'
_exptl_absorpt_coefficient_mu 3.086
_exptl_absorpt_correction_T_max 0.507
_exptl_absorpt_correction_T_min 0.276
_exptl_absorpt_correction_type empirical
_exptl_absorpt_process_details CrysAlisPro
_exptl_crystal_colour colorless
_exptl_crystal_density_diffrn 1.947
_exptl_crystal_description block
_exptl_crystal_F_000 1356
_exptl_crystal_size_max 0.43
_exptl_crystal_size_mid 0.36
_exptl_crystal_size_min 0.22
_refine_diff_density_max 1.138
_refine_diff_density_min -0.823
_refine_diff_density_rms 0.115
_refine_ls_abs_structure_details
;
 Flack x determined using 1722 quotients [(I+)-(I-)]/[(I+)+(I-)]
 (Parsons and Flack (2004), Acta Cryst. A60, s61).
;
_refine_ls_abs_structure_Flack 0.178(13)
_refine_ls_extinction_method none
_refine_ls_goodness_of_fit_ref 1.046
_refine_ls_hydrogen_treatment constr
_refine_ls_matrix_type full
_refine_ls_number_parameters 357
_refine_ls_number_reflns 4664
_refine_ls_number_restraints 1
_refine_ls_restrained_S_all 1.046
_refine_ls_R_factor_all 0.0437
_refine_ls_R_factor_gt 0.0387
_refine_ls_shift/su_max 0.000
_refine_ls_shift/su_mean 0.000
_refine_ls_structure_factor_coef Fsqd
_refine_ls_weighting_details 'w=1/[\s^2^(Fo^2^)+(0.0491P)^2^+5.2358P] where P=(Fo^2^+2Fc^2^)/3'
_refine_ls_weighting_scheme calc
_refine_ls_wR_factor_gt 0.0939
_refine_ls_wR_factor_ref 0.0974
_reflns_Friedel_coverage 0.830
_reflns_Friedel_fraction_full 0.949
_reflns_Friedel_fraction_max 0.935
_reflns_number_gt 4246
_reflns_number_total 4664
_reflns_threshold_expression 'I > 2\s(I)'
_cod_data_source_file ja407219k_si_002.cif
_cod_data_source_block TbL3
_cod_original_formula_sum 'C26 H20 N2 O10.50 Tb'
_cod_database_code 4120934
_shelx_space_group_comment
;
The symmetry employed for this shelxl refinement is uniquely defined
by the following loop, which should always be used as a source of
symmetry information in preference to the above space-group names.
They are only intended as comments.
;
_shelxl_version_number 2013-4

loop_
_space_group_symop_operation_xyz
'x, y, z'
'-x, -y, z'
'x+1/2, -y+1/2, z'
'-x+1/2, y+1/2, z'

loop_
_atom_site_label
_atom_site_type_symbol
_atom_site_fract_x
_atom_site_fract_y
_atom_site_fract_z
_atom_site_U_iso_or_equiv
_atom_site_adp_type
_atom_site_occupancy
_atom_site_site_symmetry_order
_atom_site_calc_flag
_atom_site_refinement_flags_posn
_atom_site_refinement_flags_adp
_atom_site_refinement_flags_occupancy
Tb1 Tb 0.09668(2) 0.92583(5) 0.65506(13) 0.02979(14) Uani 1 1 d . . .
O1 O 0.0347(2) 0.8313(11) 0.7901(7) 0.0308(18) Uani 1 1 d . . .
O2 O 0.0894(3) 0.9391(15) 0.8984(11) 0.045(3) Uani 1 1 d . . .
O3 O 0.0830(4) 0.9981(17) 1.4113(10) 0.045(2) Uani 1 1 d . . .
O4 O 0.0487(3) 0.7810(12) 1.5063(8) 0.040(2) Uani 1 1 d . . .
O5 O 0.13031(18) 1.1954(9) 0.6447(14) 0.0409(16) Uani 1 1 d . . .
O6 O 0.1679(2) 1.3910(13) 0.7686(9) 0.052(2) Uani 1 1 d . . .
O7 O 0.3244(2) 1.3588(11) 0.7184(8) 0.0301(19) Uani 1 1 d . . .
O8 O 0.3483(2) 1.3024(12) 0.5127(7) 0.0403(18) Uani 1 1 d . . .
O9 O 0.0996(3) 0.6051(13) 0.5949(12) 0.066(3) Uani 1 1 d . . .
O10 O 0.0432(2) 1.1575(10) 0.6657(15) 0.052(2) Uani 1 1 d . . .
H10A H 0.0195 1.1419 0.7039 0.062 Uiso 1 1 d . U .
H10B H 0.0485 1.2246 0.5979 0.062 Uiso 1 1 d . U .
O101 O 0.0000 0.5000 1.5991(16) 0.140(11) Uani 1 2 d S T P
N1 N -0.1474(3) 0.4579(17) 1.176(2) 0.071(5) Uani 1 1 d . . .
N2 N 0.2059(3) 0.9846(14) -0.0374(9) 0.044(2) Uani 1 1 d . . .
H2A H 0.2007 0.9529 -0.1196 0.053 Uiso 1 1 calc R U .
C1 C 0.0548(5) 0.868(2) 0.8967(13) 0.033(3) Uani 1 1 d . . .
C2 C 0.0334(4) 0.8219(19) 1.0275(14) 0.029(3) Uani 1 1 d . . .
C3 C 0.0542(2) 0.8703(11) 1.1559(19) 0.0315(18) Uani 1 1 d . . .
H3A H 0.0799 0.9298 1.1551 0.038 Uiso 1 1 calc R U .
C4 C 0.0364(4) 0.8292(19) 1.2705(12) 0.029(3) Uani 1 1 d . . .
C5 C 0.0561(4) 0.871(2) 1.4031(14) 0.029(3) Uani 1 1 d . . .
C6 C -0.0030(4) 0.7491(18) 1.2720(15) 0.039(3) Uani 1 1 d . . .
H6A H -0.0150 0.7251 1.3560 0.046 Uiso 1 1 calc R U .
C7 C -0.0250(3) 0.7037(11) 1.1602(17) 0.0319(18) Uani 1 1 d . . .
C8 C -0.0053(4) 0.7384(15) 1.0307(12) 0.025(3) Uani 1 1 d . . .
H8A H -0.0185 0.7049 0.9504 0.030 Uiso 1 1 calc R U .
C9 C -0.1233(4) 0.487(2) 1.2843(17) 0.053(4) Uani 1 1 d . . .
H9A H -0.1340 0.4507 1.3677 0.063 Uiso 1 1 calc R U .
C10 C -0.0862(7) 0.561(2) 1.285(2) 0.048(4) Uani 1 1 d . . .
H10C H -0.0714 0.5738 1.3657 0.058 Uiso 1 1 calc R U .
C11 C -0.0687(3) 0.6219(11) 1.158(2) 0.0331(18) Uani 1 1 d . . .
C12 C -0.0910(6) 0.604(3) 1.050(2) 0.063(6) Uani 1 1 d . . .
H12A H -0.0816 0.6462 0.9664 0.076 Uiso 1 1 calc R U .
C13 C -0.1326(5) 0.512(4) 1.063(2) 0.090(7) Uani 1 1 d . . .
H13A H -0.1485 0.4939 0.9853 0.108 Uiso 1 1 calc R U .
C14 C 0.1634(3) 1.2809(15) 0.6774(11) 0.035(3) Uani 1 1 d . . .
C15 C 0.2010(3) 1.2495(13) 0.5829(10) 0.030(2) Uani 1 1 d . . .
C16 C 0.2412(3) 1.2849(12) 0.6315(14) 0.036(3) Uani 1 1 d . . .
H16A H 0.2450 1.3240 0.7202 0.043 Uiso 1 1 calc R U .
C17 C 0.2756(3) 1.2613(14) 0.5464(9) 0.029(2) Uani 1 1 d . . .
C18 C 0.3178(3) 1.3059(16) 0.5968(13) 0.030(3) Uani 1 1 d . . .
C19 C 0.2688(3) 1.1989(13) 0.4150(9) 0.028(2) Uani 1 1 d . . .
H19A H 0.2918 1.1811 0.3585 0.033 Uiso 1 1 calc R U .
C20 C 0.2290(3) 1.1625(15) 0.3655(10) 0.034(2) Uani 1 1 d . . .
C21 C 0.1945(3) 1.1859(14) 0.4532(10) 0.032(2) Uani 1 1 d . . .
H21A H 0.1674 1.1586 0.4239 0.039 Uiso 1 1 calc R U .
C22 C 0.2452(4) 1.0221(17) -0.0022(11) 0.042(3) Uani 1 1 d . . .
H22A H 0.2670 1.0095 -0.0644 0.050 Uiso 1 1 calc R U .
C23 C 0.2532(3) 1.0807(14) 0.1293(12) 0.042(4) Uani 1 1 d . . .
H23A H 0.2806 1.1086 0.1542 0.050 Uiso 1 1 calc R U .
C24 C 0.2212(3) 1.0986(14) 0.2239(11) 0.034(2) Uani 1 1 d . . .
C25 C 0.1810(4) 1.051(2) 0.178(2) 0.070(6) Uani 1 1 d . . .
H25A H 0.1585 1.0590 0.2378 0.084 Uiso 1 1 calc R U .
C26 C 0.1741(4) 0.994(2) 0.0505(15) 0.060(4) Uani 1 1 d . . .
H26A H 0.1471 0.9619 0.0236 0.072 Uiso 1 1 calc R U .

loop_
_atom_site_aniso_label
_atom_site_aniso_U_11
_atom_site_aniso_U_22
_atom_site_aniso_U_33
_atom_site_aniso_U_23
_atom_site_aniso_U_13
_atom_site_aniso_U_12
Tb1 0.0224(2) 0.0431(2) 0.0239(2) -0.0021(4) 0.0011(3) -0.00204(15)
O1 0.022(3) 0.051(5) 0.019(3) 0.001(4) -0.003(3) 0.000(3)
O2 0.036(5) 0.075(9) 0.024(5) 0.002(4) -0.004(3) -0.011(4)
O3 0.044(5) 0.058(6) 0.032(5) -0.001(4) -0.006(4) -0.025(5)
O4 0.040(5) 0.054(6) 0.027(4) 0.003(4) -0.002(3) -0.014(4)
O5 0.028(3) 0.047(3) 0.048(4) -0.003(6) 0.011(5) -0.006(3)
O6 0.036(4) 0.071(6) 0.050(5) -0.027(5) 0.013(4) 0.001(4)
O7 0.025(4) 0.041(5) 0.024(3) -0.013(3) 0.004(3) -0.003(3)
O8 0.026(3) 0.061(5) 0.034(4) -0.007(4) 0.004(3) -0.002(3)
O9 0.048(5) 0.056(6) 0.095(8) 0.016(5) -0.007(4) -0.001(4)
O10 0.028(3) 0.056(4) 0.071(6) -0.002(7) 0.013(5) 0.002(3)
O101 0.28(3) 0.089(12) 0.047(8) 0.000 0.000 -0.103(17)
N1 0.038(5) 0.081(8) 0.094(14) 0.037(10) 0.005(7) -0.017(5)
N2 0.054(6) 0.055(6) 0.024(4) -0.011(4) -0.013(4) 0.001(5)
C1 0.043(8) 0.042(9) 0.014(6) -0.002(6) 0.000(5) 0.001(7)
C2 0.031(6) 0.028(7) 0.029(6) -0.003(6) -0.012(5) 0.002(5)
C3 0.029(4) 0.037(4) 0.028(4) 0.012(8) -0.013(7) -0.003(3)
C4 0.033(6) 0.040(8) 0.016(5) -0.003(6) -0.007(4) -0.002(6)
C5 0.021(6) 0.037(8) 0.029(7) -0.007(6) -0.002(5) 0.001(6)
C6 0.031(7) 0.049(9) 0.036(8) 0.009(6) 0.005(6) 0.006(7)
C7 0.035(4) 0.032(4) 0.029(4) 0.009(7) 0.011(7) 0.002(3)
C8 0.030(6) 0.028(7) 0.017(6) 0.001(5) -0.001(4) -0.003(5)
C9 0.028(6) 0.071(9) 0.058(9) 0.015(8) -0.003(6) -0.012(6)
C10 0.049(7) 0.051(8) 0.045(9) 0.011(7) 0.013(7) -0.018(6)
C11 0.034(4) 0.030(4) 0.036(4) 0.008(9) -0.003(8) 0.004(3)
C12 0.047(9) 0.093(15) 0.050(11) 0.002(10) -0.012(7) -0.026(9)
C13 0.030(9) 0.150(19) 0.091(16) 0.027(15) -0.002(8) -0.020(11)
C14 0.030(4) 0.050(5) 0.024(8) -0.003(5) -0.002(4) -0.003(4)
C15 0.025(4) 0.025(5) 0.039(5) 0.007(4) 0.007(4) -0.001(4)
C16 0.026(4) 0.034(4) 0.048(9) 0.001(5) 0.000(4) -0.001(3)
C17 0.030(5) 0.034(5) 0.024(4) 0.000(4) 0.000(3) 0.001(4)
C18 0.025(5) 0.027(6) 0.039(6) 0.003(5) 0.004(4) -0.002(4)
C19 0.026(4) 0.033(5) 0.024(4) -0.006(4) 0.001(3) -0.010(4)
C20 0.033(5) 0.043(6) 0.027(5) 0.004(5) 0.003(4) -0.003(5)
C21 0.016(4) 0.039(6) 0.041(5) -0.009(5) -0.003(4) -0.002(4)
C22 0.040(6) 0.056(7) 0.029(5) 0.001(5) 0.001(4) -0.004(5)
C23 0.037(5) 0.053(6) 0.036(10) -0.022(6) -0.001(5) -0.009(4)
C24 0.030(5) 0.039(6) 0.032(5) -0.007(5) 0.000(4) 0.001(4)
C25 0.030(5) 0.115(12) 0.065(16) -0.034(11) 0.001(7) -0.010(6)
C26 0.034(7) 0.088(10) 0.058(9) -0.019(8) -0.003(6) -0.017(7)

loop_
_atom_type_symbol
_atom_type_description
_atom_type_scat_dispersion_real
_atom_type_scat_dispersion_imag
_atom_type_scat_source
C C 0.0033 0.0016 'International Tables Vol C Tables 4.2.6.8 and 6.1.1.4'
H H 0.0000 0.0000 'International Tables Vol C Tables 4.2.6.8 and 6.1.1.4'
N N 0.0061 0.0033 'International Tables Vol C Tables 4.2.6.8 and 6.1.1.4'
O O 0.0106 0.0060 'International Tables Vol C Tables 4.2.6.8 and 6.1.1.4'
Tb Tb -0.1723 4.1537 'International Tables Vol C Tables 4.2.6.8 and 6.1.1.4'

loop_
_geom_angle_atom_site_label_1
_geom_angle_atom_site_label_2
_geom_angle_atom_site_label_3
_geom_angle
_geom_angle_site_symmetry_1
_geom_angle_site_symmetry_3
O5 Tb1 O4 132.4(4) . 1_554
O5 Tb1 O2 93.1(4) . .
O4 Tb1 O2 124.8(3) 1_554 .
O5 Tb1 O8 88.4(3) . 4_545
O4 Tb1 O8 86.1(3) 1_554 4_545
O2 Tb1 O8 131.4(3) . 4_545
O5 Tb1 O10 72.5(2) . .
O4 Tb1 O10 84.4(3) 1_554 .
O2 Tb1 O10 82.0(4) . .
O8 Tb1 O10 143.2(4) 4_545 .
O5 Tb1 O9 145.9(3) . .
O4 Tb1 O9 55.5(3) 1_554 .
O2 Tb1 O9 106.4(4) . .
O8 Tb1 O9 57.7(3) 4_545 .
O10 Tb1 O9 136.7(3) . .
O5 Tb1 O1 130.3(3) . .
O4 Tb1 O1 72.0(2) 1_554 .
O2 Tb1 O1 53.3(3) . .
O8 Tb1 O1 140.8(3) 4_545 .
O10 Tb1 O1 67.9(3) . .
O9 Tb1 O1 83.2(3) . .
O5 Tb1 O3 81.2(4) . 1_554
O4 Tb1 O3 52.7(3) 1_554 1_554
O2 Tb1 O3 158.4(3) . 1_554
O8 Tb1 O3 69.6(4) 4_545 1_554
O10 Tb1 O3 76.4(5) . 1_554
O9 Tb1 O3 89.2(4) . 1_554
O1 Tb1 O3 116.0(3) . 1_554
O5 Tb1 O7 74.5(3) . 4_545
O4 Tb1 O7 132.2(3) 1_554 4_545
O2 Tb1 O7 82.2(3) . 4_545
O8 Tb1 O7 51.5(2) 4_545 4_545
O10 Tb1 O7 142.4(3) . 4_545
O9 Tb1 O7 80.6(3) . 4_545
O1 Tb1 O7 125.1(2) . 4_545
O3 Tb1 O7 115.8(3) 1_554 4_545
O5 Tb1 C1 113.7(5) . .
O4 Tb1 C1 98.7(4) 1_554 .
O2 Tb1 C1 26.2(4) . .
O8 Tb1 C1 141.9(4) 4_545 .
O10 Tb1 C1 74.7(5) . .
O9 Tb1 C1 94.2(4) . .
O1 Tb1 C1 27.2(3) . .
O3 Tb1 C1 141.1(4) 1_554 .
O7 Tb1 C1 103.0(4) 4_545 .
O5 Tb1 C5 107.5(5) . 1_554
O4 Tb1 C5 25.8(4) 1_554 1_554
O2 Tb1 C5 146.6(3) . 1_554
O8 Tb1 C5 76.4(3) 4_545 1_554
O10 Tb1 C5 79.7(4) . 1_554
O9 Tb1 C5 70.5(4) . 1_554
O1 Tb1 C5 93.9(3) . 1_554
O3 Tb1 C5 26.9(4) 1_554 1_554
O7 Tb1 C5 128.0(3) 4_545 1_554
C1 Tb1 C5 121.0(2) . 1_554
O5 Tb1 C18 80.0(3) . 4_545
O4 Tb1 C18 109.7(3) 1_554 4_545
O2 Tb1 C18 107.3(4) . 4_545
O8 Tb1 C18 25.6(3) 4_545 4_545
O10 Tb1 C18 151.5(3) . 4_545
O9 Tb1 C18 67.7(3) . 4_545
O1 Tb1 C18 139.3(3) . 4_545
O3 Tb1 C18 92.3(4) 1_554 4_545
O7 Tb1 C18 26.0(2) 4_545 4_545
C1 Tb1 C18 124.8(4) . 4_545
C5 Tb1 C18 102.0(4) 1_554 4_545
C1 O1 Tb1 88.9(8) . .
C1 O2 Tb1 93.1(9) . .
C5 O3 Tb1 90.9(8) . 1_556
C5 O4 Tb1 97.7(8) . 1_556
C14 O5 Tb1 145.0(8) . .
C18 O7 Tb1 89.7(7) . 4
C18 O8 Tb1 99.5(7) . 4
C13 N1 C9 115.7(12) . .
C22 N2 C26 122.2(10) . .
O2 C1 O1 124.4(13) . .
O2 C1 C2 119.8(12) . .
O1 C1 C2 115.8(13) . .
O2 C1 Tb1 60.7(8) . .
O1 C1 Tb1 63.9(7) . .
C2 C1 Tb1 175.3(11) . .
C8 C2 C3 119.4(12) . .
C8 C2 C1 122.0(12) . .
C3 C2 C1 118.6(12) . .
C4 C3 C2 119.5(7) . .
C3 C4 C6 120.3(12) . .
C3 C4 C5 122.0(12) . .
C6 C4 C5 117.7(12) . .
O4 C5 O3 118.6(12) . .
O4 C5 C4 121.6(13) . .
O3 C5 C4 119.7(13) . .
O4 C5 Tb1 56.4(7) . 1_556
O3 C5 Tb1 62.2(7) . 1_556
C4 C5 Tb1 175.7(10) . 1_556
C7 C6 C4 124.6(13) . .
C6 C7 C8 116.8(8) . .
C6 C7 C11 125.9(15) . .
C8 C7 C11 117.3(14) . .
C2 C8 C7 119.2(11) . .
C10 C9 N1 126.5(17) . .
C9 C10 C11 118.7(19) . .
C12 C11 C10 118.1(10) . .
C12 C11 C7 123.8(18) . .
C10 C11 C7 118.1(17) . .
C11 C12 C13 117(2) . .
N1 C13 C12 124(2) . .
O6 C14 O5 128.3(10) . .
O6 C14 C15 117.1(9) . .
O5 C14 C15 114.5(9) . .
C21 C15 C16 121.6(9) . .
C21 C15 C14 119.8(8) . .
C16 C15 C14 118.6(9) . .
C17 C16 C15 119.4(11) . .
C16 C17 C19 118.8(9) . .
C16 C17 C18 119.0(9) . .
C19 C17 C18 122.1(9) . .
O8 C18 O7 119.3(11) . .
O8 C18 C17 118.1(10) . .
O7 C18 C17 122.5(10) . .
O8 C18 Tb1 55.0(5) . 4
O7 C18 Tb1 64.4(6) . 4
C17 C18 Tb1 170.6(8) . 4
C20 C19 C17 122.4(9) . .
C19 C20 C21 118.2(9) . .
C19 C20 C24 122.9(9) . .
C21 C20 C24 118.9(9) . .
C15 C21 C20 119.6(8) . .
N2 C22 C23 118.8(10) . .
C24 C23 C22 121.5(10) . .
C23 C24 C25 115.3(12) . .
C23 C24 C20 122.5(9) . .
C25 C24 C20 122.1(11) . .
C26 C25 C24 122.0(15) . .
N2 C26 C25 120.0(12) . .

loop_
_geom_bond_atom_site_label_1
_geom_bond_atom_site_label_2
_geom_bond_distance
_geom_bond_site_symmetry_2
Tb1 O5 2.285(6) .
Tb1 O4 2.378(8) 1_554
Tb1 O2 2.412(11) .
Tb1 O8 2.425(7) 4_545
Tb1 O10 2.430(7) .
Tb1 O9 2.473(10) .
Tb1 O1 2.481(7) .
Tb1 O3 2.501(10) 1_554
Tb1 O7 2.635(7) 4_545
Tb1 C1 2.762(14) .
Tb1 C5 2.827(14) 1_554
Tb1 C18 2.922(11) 4_545
O1 C1 1.261(16) .
O2 C1 1.219(18) .
O3 C5 1.278(17) .
O3 Tb1 2.501(10) 1_556
O4 C5 1.243(17) .
O4 Tb1 2.378(8) 1_556
O5 C14 1.272(12) .
O6 C14 1.228(13) .
O7 C18 1.280(12) .
O7 Tb1 2.635(7) 4
O8 C18 1.278(13) .
O8 Tb1 2.425(7) 4
N1 C13 1.27(3) .
N1 C9 1.34(2) .
N2 C22 1.327(14) .
N2 C26 1.333(17) .
C1 C2 1.499(19) .
C2 C8 1.380(18) .
C2 C3 1.47(2) .
C3 C4 1.30(2) .
C4 C6 1.388(19) .
C4 C5 1.485(17) .
C5 Tb1 2.827(14) 1_556
C6 C7 1.35(2) .
C7 C8 1.446(18) .
C7 C11 1.518(11) .
C9 C10 1.30(2) .
C10 C11 1.44(3) .
C11 C12 1.29(3) .
C12 C13 1.50(3) .
C14 C15 1.535(13) .
C15 C21 1.380(14) .
C15 C16 1.390(13) .
C16 C17 1.389(14) .
C17 C19 1.394(13) .
C17 C18 1.470(14) .
C18 Tb1 2.922(11) 4
C19 C20 1.383(13) .
C20 C21 1.407(13) .
C20 C24 1.496(14) .
C22 C23 1.392(16) .
C23 C24 1.386(15) .
C24 C25 1.401(16) .
C25 C26 1.35(2) .
